data_2207882
loop_
_publ_author_name
'Wang, Lei'
'Li, Jiang-Sheng'
'Zhao, Guang-Le'
'Huang, Peng-Mian'
'Zeng, Tao'

_publ_section_title
;
 9-(4-Ethylbenzyl)-9<i>H</i>-carbazole
;
_journal_coeditor_code SJ6166
_journal_issue 1
_journal_name_full 'Acta Crystallographica Section E'
_journal_page_first o138
_journal_page_last o139
_journal_paper_doi 10.1107/S1600536805040195
_journal_volume 62
_journal_year 2006
_chemical_formula_iupac 'C21 H19 N'
_chemical_formula_moiety 'C21 H19 N'
_chemical_formula_sum 'C21 H19 N'
_chemical_formula_weight 285.37
_chemical_melting_point 393.1(7)
_chemical_name_systematic
;
9-(4-Ethylbenzyl)-9H-carbazole
;
_space_group_IT_number 19
_symmetry_cell_setting orthorhombic
_symmetry_space_group_name_Hall 'P 2ac 2ab'
_symmetry_space_group_name_H-M 'P 21 21 21'
_atom_sites_solution_hydrogens geom
_atom_sites_solution_primary direct
_atom_sites_solution_secondary difmap
_cell_angle_alpha 90.00
_cell_angle_beta 90.00
_cell_angle_gamma 90.00
_cell_formula_units_Z 4
_cell_length_a 5.6074(14)
_cell_length_b 13.943(3)
_cell_length_c 20.124(5)
_cell_measurement_reflns_used 1424
_cell_measurement_temperature 294(2)
_cell_measurement_theta_max 20.68
_cell_measurement_theta_min 2.50
_cell_volume 1573.4(6)
_computing_cell_refinement 'SAINT (Bruker, 1997)'
_computing_data_collection 'SMART (Bruker, 1997)'
_computing_data_reduction SAINT
_computing_molecular_graphics 'SHELXTL (Bruker, 1997)'
_computing_publication_material SHELXTL
_computing_structure_refinement 'SHELXL97 (Sheldrick, 1997)'
_computing_structure_solution 'SHELXS97 (Sheldrick, 1997)'
_diffrn_ambient_temperature 294(2)
_diffrn_measured_fraction_theta_full 0.993
_diffrn_measured_fraction_theta_max 0.993
_diffrn_measurement_device_type 'Bruker SMART CCD area-detector'
_diffrn_measurement_method '\f and \w'
_diffrn_radiation_monochromator graphite
_diffrn_radiation_source 'fine-focus sealed tube'
_diffrn_radiation_type MoK\a
_diffrn_radiation_wavelength 0.71073
_diffrn_reflns_av_R_equivalents 0.0668
_diffrn_reflns_av_sigmaI/netI 0.0555
_diffrn_reflns_limit_h_max 6
_diffrn_reflns_limit_h_min -6
_diffrn_reflns_limit_k_max 10
_diffrn_reflns_limit_k_min -17
_diffrn_reflns_limit_l_max 24
_diffrn_reflns_limit_l_min -25
_diffrn_reflns_number 8829
_diffrn_reflns_theta_full 26.47
_diffrn_reflns_theta_max 26.47
_diffrn_reflns_theta_min 1.78
_diffrn_standards_number 0
_exptl_absorpt_coefficient_mu 0.069
_exptl_absorpt_correction_T_max 0.9904
_exptl_absorpt_correction_T_min 0.9769
_exptl_absorpt_correction_type multi-scan
_exptl_absorpt_process_details '(SADABS; Bruker, 1997)'
_exptl_crystal_colour colorless
_exptl_crystal_density_diffrn 1.205
_exptl_crystal_density_method 'not measured'
_exptl_crystal_description block
_exptl_crystal_F_000 608
_exptl_crystal_size_max 0.22
_exptl_crystal_size_mid 0.16
_exptl_crystal_size_min 0.14
_refine_diff_density_max 0.218
_refine_diff_density_min -0.118
_refine_ls_extinction_coef 0.020(4)
_refine_ls_extinction_expression Fc^*^=kFc[1+0.001xFc^2^\l^3^/sin(2\q)]^-1/4^
_refine_ls_extinction_method SHELXL97
_refine_ls_goodness_of_fit_ref 1.004
_refine_ls_hydrogen_treatment constr
_refine_ls_matrix_type full
_refine_ls_number_parameters 249
_refine_ls_number_reflns 1883
_refine_ls_number_restraints 60
_refine_ls_restrained_S_all 1.114
_refine_ls_R_factor_all 0.1107
_refine_ls_R_factor_gt 0.0446
_refine_ls_shift/su_max 0.002
_refine_ls_shift/su_mean 0.000
_refine_ls_structure_factor_coef Fsqd
_refine_ls_weighting_details 'calc w=1/[\s^2^(Fo^2^)+(0.0672P)^2^] where P=(Fo^2^+2Fc^2^)/3'
_refine_ls_weighting_scheme calc
_refine_ls_wR_factor_gt 0.1023
_refine_ls_wR_factor_ref 0.1290
_reflns_number_gt 1028
_reflns_number_total 1883
_reflns_threshold_expression I>2\s(I)
_cod_data_source_file sj6166.cif
_cod_data_source_block I
_cod_depositor_comments
;
The following automatic conversions were performed:
'_symmetry_cell_setting' value 'Orthorhombic' changed to 'orthorhombic'
according to '/home/saulius/struct/CIF-dictionaries/cif_core.dic'
dictionary named 'cif_core.dic' version 2.4.1 from 2010-06-29.

Automatic conversion script
Id: cif_fix_enum 1527 2010-12-29 10:47:43Z saulius 

The following automatic conversions were performed:

'_chemical_melting_point' value '392.5-393.8' was changed to
'393.1(7)' - the average value was taken and precision was estimated.

Automatic conversion script
Id: cif_fix_values 1646 2011-03-28 12:23:43Z adriana 

The following automatic conversions were performed:

'_chemical_melting_point' value '392.5-393.8' was changed to
'393.1(7)' - the average value was taken and precision was
estimated.

'_symmetry_cell_setting' value 'Orthorhombic' changed to
'orthorhombic' according to
/home/saulius/struct/CIF-dictionaries/cif_core.dic dictionary named
'cif_core.dic' version 2.4.1 from 2010-06-29.

Automatic conversion script
Id: cif_fix_values 1715 2011-07-08 13:25:40Z adriana 
;
_cod_original_cell_volume 1573.4(7)
_cod_database_code 2207882
_cod_database_fobs_code 2207882

loop_
_symmetry_equiv_pos_as_xyz
'x, y, z'
'-x+1/2, -y, z+1/2'
'-x, y+1/2, -z+1/2'
'x+1/2, -y+1/2, -z'

loop_
_atom_site_label
_atom_site_fract_x
_atom_site_fract_y
_atom_site_fract_z
_atom_site_U_iso_or_equiv
_atom_site_adp_type
_atom_site_calc_flag
_atom_site_refinement_flags
_atom_site_occupancy
_atom_site_disorder_assembly
_atom_site_disorder_group
_atom_site_type_symbol
N1 0.0961(5) 0.6253(2) 0.25449(14) 0.0600(8) Uani d . 1 B . N
C1 0.1157(6) 0.6745(3) 0.19486(17) 0.0539(9) Uani d . 1 . . C
C2 -0.0311(7) 0.7448(3) 0.1685(2) 0.0684(11) Uani d . 1 . . C
H2A -0.1626 0.7677 0.1918 0.082 Uiso calc R 1 . . H
C3 0.0256(8) 0.7793(3) 0.1066(2) 0.0781(12) Uani d . 1 . . C
H3A -0.0700 0.8265 0.0878 0.094 Uiso calc R 1 . . H
C4 0.2202(9) 0.7461(3) 0.07156(19) 0.0828(12) Uani d . 1 . . C
H4A 0.2538 0.7714 0.0299 0.099 Uiso calc R 1 . . H
C5 0.3653(8) 0.6758(3) 0.09757(18) 0.0710(11) Uani d . 1 . . C
H5A 0.4960 0.6536 0.0736 0.085 Uiso calc R 1 . . H
C6 0.3142(6) 0.6384(3) 0.16013(17) 0.0554(9) Uani d . 1 . . C
C7 0.4180(6) 0.5647(2) 0.20019(18) 0.0563(9) Uani d . 1 . . C
C8 0.6108(7) 0.5028(3) 0.1927(2) 0.0710(11) Uani d . 1 . . C
H8A 0.7065 0.5066 0.1551 0.085 Uiso calc R 1 . . H
C9 0.6591(8) 0.4363(3) 0.2407(2) 0.0807(12) Uani d . 1 . . C
H9A 0.7877 0.3949 0.2354 0.097 Uiso calc R 1 . . H
C10 0.5195(9) 0.4300(3) 0.2970(2) 0.0816(13) Uani d . 1 . . C
H10A 0.5554 0.3842 0.3290 0.098 Uiso calc R 1 . . H
C11 0.3259(8) 0.4909(3) 0.3066(2) 0.0729(11) Uani d . 1 . . C
H11A 0.2324 0.4867 0.3446 0.087 Uiso calc R 1 . . H
C12 0.2770(6) 0.5576(3) 0.25812(19) 0.0560(9) Uani d . 1 . . C
C13 -0.0853(7) 0.6440(3) 0.30498(18) 0.0678(10) Uani d D 1 . . C
H13A -0.1036 0.5869 0.3320 0.081 Uiso calc R 1 A 1 H
H13B -0.2363 0.6555 0.2829 0.081 Uiso calc R 1 A 1 H
C14 -0.032(2) 0.7281(9) 0.3503(8) 0.058(8) Uani d PGD 0.521(12) B 1 C
C15 -0.2072(18) 0.7976(9) 0.3591(7) 0.073(5) Uani d PGD 0.521(12) B 1 C
H15A -0.3484 0.7944 0.3349 0.087 Uiso calc PR 0.521(12) B 1 H
C16 -0.1710(19) 0.8719(8) 0.4040(8) 0.075(5) Uani d PGD 0.521(12) B 1 C
H16A -0.2879 0.9185 0.4099 0.090 Uiso calc PR 0.521(12) B 1 H
C17 0.040(2) 0.8767(9) 0.4401(7) 0.070(4) Uani d PGD 0.521(12) B 1 C
C18 0.2148(19) 0.8072(10) 0.4313(7) 0.062(4) Uani d PGD 0.521(12) B 1 C
H18A 0.3560 0.8104 0.4554 0.074 Uiso calc PR 0.521(12) B 1 H
C19 0.1786(19) 0.7328(8) 0.3864(7) 0.059(4) Uani d PGD 0.521(12) B 1 C
H19A 0.2955 0.6863 0.3805 0.071 Uiso calc PR 0.521(12) B 1 H
C20 0.081(2) 0.9641(9) 0.4832(6) 0.119(5) Uani d PDU 0.521(12) B 1 C
H20A 0.0809 1.0195 0.4540 0.143 Uiso calc PR 0.521(12) B 1 H
H20B -0.0566 0.9704 0.5120 0.143 Uiso calc PR 0.521(12) B 1 H
C21 0.287(2) 0.9713(9) 0.5240(6) 0.160(6) Uani d PDU 0.521(12) B 1 C
H21A 0.2644 1.0215 0.5560 0.240 Uiso calc PR 0.521(12) B 1 H
H21B 0.4232 0.9857 0.4969 0.240 Uiso calc PR 0.521(12) B 1 H
H21C 0.3122 0.9116 0.5466 0.240 Uiso calc PR 0.521(12) B 1 H
C14' -0.019(3) 0.7228(8) 0.3537(8) 0.054(8) Uani d PGD 0.479(12) B 2 C
C15' -0.150(2) 0.8074(9) 0.3562(7) 0.058(4) Uani d PGD 0.479(12) B 2 C
H15B -0.2789 0.8163 0.3277 0.070 Uiso calc PR 0.479(12) B 2 H
C16' -0.089(2) 0.8786(8) 0.4015(7) 0.065(4) Uani d PGD 0.479(12) B 2 C
H16B -0.1768 0.9352 0.4032 0.078 Uiso calc PR 0.479(12) B 2 H
C17' 0.103(3) 0.8652(9) 0.4441(8) 0.071(5) Uani d PGD 0.479(12) B 2 C
C18' 0.234(3) 0.7807(10) 0.4416(8) 0.085(6) Uani d PGD 0.479(12) B 2 C
H18B 0.3624 0.7717 0.4701 0.102 Uiso calc PR 0.479(12) B 2 H
C19' 0.173(3) 0.7095(8) 0.3963(8) 0.072(5) Uani d PGD 0.479(12) B 2 C
H19B 0.2603 0.6529 0.3946 0.087 Uiso calc PR 0.479(12) B 2 H
C20' 0.152(3) 0.9315(9) 0.5030(7) 0.114(5) Uani d PDU 0.479(12) B 2 C
H20C 0.1338 0.8947 0.5436 0.137 Uiso calc PR 0.479(12) B 2 H
H20D 0.3167 0.9523 0.5006 0.137 Uiso calc PR 0.479(12) B 2 H
C21' 0.001(3) 1.0165(9) 0.5077(8) 0.184(8) Uani d PDU 0.479(12) B 2 C
H21D 0.0603 1.0581 0.5419 0.276 Uiso calc PR 0.479(12) B 2 H
H21E -0.1595 0.9975 0.5183 0.276 Uiso calc PR 0.479(12) B 2 H
H21F 0.0015 1.0499 0.4660 0.276 Uiso calc PR 0.479(12) B 2 H

loop_
_atom_site_aniso_label
_atom_site_aniso_U_11
_atom_site_aniso_U_22
_atom_site_aniso_U_33
_atom_site_aniso_U_12
_atom_site_aniso_U_13
_atom_site_aniso_U_23
N1 0.0544(18) 0.0651(19) 0.0605(18) -0.0075(18) 0.0052(17) -0.0063(17)
C1 0.049(2) 0.055(2) 0.057(2) -0.0078(19) -0.0073(19) -0.010(2)
C2 0.061(2) 0.071(2) 0.073(2) 0.006(2) -0.007(2) -0.009(2)
C3 0.084(3) 0.075(3) 0.075(3) 0.009(3) -0.014(2) 0.000(2)
C4 0.097(3) 0.089(3) 0.062(2) 0.003(3) -0.011(3) 0.002(2)
C5 0.074(3) 0.075(3) 0.064(2) 0.003(3) 0.002(2) -0.012(2)
C6 0.055(2) 0.055(2) 0.056(2) -0.0040(19) -0.0053(19) -0.0119(18)
C7 0.051(2) 0.052(2) 0.066(2) -0.002(2) -0.005(2) -0.011(2)
C8 0.067(2) 0.066(2) 0.080(3) 0.005(2) -0.008(2) -0.017(2)
C9 0.082(3) 0.061(3) 0.099(3) 0.013(2) -0.012(3) -0.017(3)
C10 0.092(3) 0.057(3) 0.097(3) -0.002(3) -0.027(3) 0.005(3)
C11 0.082(3) 0.060(2) 0.076(2) -0.012(3) -0.001(2) 0.008(2)
C12 0.050(2) 0.048(2) 0.071(2) -0.0063(19) -0.004(2) -0.006(2)
C13 0.052(2) 0.081(3) 0.071(2) -0.014(2) 0.009(2) -0.009(2)
C14 0.035(11) 0.092(16) 0.048(11) -0.026(9) -0.012(8) 0.016(10)
C15 0.043(6) 0.091(10) 0.085(9) 0.000(6) 0.010(6) -0.008(7)
C16 0.043(8) 0.092(9) 0.090(8) 0.008(6) 0.013(6) -0.006(7)
C17 0.058(9) 0.069(8) 0.083(11) 0.009(6) 0.007(6) -0.007(8)
C18 0.049(6) 0.064(9) 0.072(7) 0.000(6) -0.015(6) 0.011(7)
C19 0.048(7) 0.043(6) 0.086(8) 0.009(5) -0.014(7) 0.014(6)
C20 0.129(9) 0.119(9) 0.110(8) 0.036(8) -0.028(7) -0.026(7)
C21 0.172(10) 0.126(9) 0.181(9) 0.009(8) -0.036(8) -0.061(7)
C14' 0.068(16) 0.040(10) 0.055(13) 0.015(10) 0.020(11) -0.007(9)
C15' 0.036(6) 0.079(10) 0.059(8) 0.000(6) -0.014(5) 0.001(8)
C16' 0.027(8) 0.076(8) 0.092(9) 0.011(6) 0.004(7) -0.015(7)
C17' 0.059(8) 0.090(13) 0.065(9) 0.008(8) -0.017(7) -0.016(8)
C18' 0.115(11) 0.056(8) 0.084(10) 0.000(7) -0.032(8) 0.011(8)
C19' 0.077(10) 0.070(9) 0.069(8) -0.012(7) -0.004(7) 0.010(8)
C20' 0.106(8) 0.109(8) 0.129(9) 0.020(7) -0.059(7) -0.022(7)
C21' 0.199(12) 0.170(11) 0.184(11) 0.003(9) -0.010(9) -0.055(9)

loop_
_atom_type_symbol
_atom_type_description
_atom_type_scat_dispersion_real
_atom_type_scat_dispersion_imag
_atom_type_scat_source
C C 0.0033 0.0000 'International Tables Vol C Tables 4.2.6.8 and 6.1.1.4'
H H 0.0000 0.0000 'International Tables Vol C Tables 4.2.6.8 and 6.1.1.4'
N N 0.0061 0.0000 'International Tables Vol C Tables 4.2.6.8 and 6.1.1.4'

loop_
_geom_angle_atom_site_label_1
_geom_angle_atom_site_label_2
_geom_angle_atom_site_label_3
_geom_angle
C1 N1 C12 108.9(3)
C1 N1 C13 124.7(3)
C12 N1 C13 126.4(3)
N1 C1 C2 129.4(3)
N1 C1 C6 108.4(3)
C2 C1 C6 122.2(3)
C3 C2 C1 117.3(4)
C3 C2 H2A 121.4
C1 C2 H2A 121.4
C2 C3 C4 122.0(4)
C2 C3 H3A 119.0
C4 C3 H3A 119.0
C5 C4 C3 120.8(4)
C5 C4 H4A 119.6
C3 C4 H4A 119.6
C4 C5 C6 119.2(4)
C4 C5 H5A 120.4
C6 C5 H5A 120.4
C5 C6 C1 118.6(4)
C5 C6 C7 134.0(4)
C1 C6 C7 107.4(3)
C8 C7 C12 118.7(3)
C8 C7 C6 134.5(4)
C12 C7 C6 106.7(3)
C9 C8 C7 119.9(4)
C9 C8 H8A 120.0
C7 C8 H8A 120.0
C8 C9 C10 120.8(4)
C8 C9 H9A 119.6
C10 C9 H9A 119.6
C9 C10 C11 121.2(4)
C9 C10 H10A 119.4
C11 C10 H10A 119.4
C12 C11 C10 118.0(4)
C12 C11 H11A 121.0
C10 C11 H11A 121.0
C11 C12 N1 130.0(4)
C11 C12 C7 121.4(3)
N1 C12 C7 108.5(3)
N1 C13 C14 114.9(7)
N1 C13 C14' 114.1(8)
C14 C13 C14' 4.7(9)
N1 C13 H13A 108.6
C14 C13 H13A 108.6
C14' C13 H13A 104.9
N1 C13 H13B 108.6
C14 C13 H13B 108.6
C14' C13 H13B 112.8
H13A C13 H13B 107.5
C15 C14 C19 120.0
C15 C14 C13 118.6(6)
C19 C14 C13 121.2(6)
C16 C15 C14 120.0
C16 C15 H15A 120.0
C14 C15 H15A 120.0
C17 C16 C15 120.0
C17 C16 H16A 120.0
C15 C16 H16A 120.0
C16 C17 C18 120.0
C16 C17 C20 117.9(7)
C18 C17 C20 121.9(6)
C19 C18 C17 120.0
C19 C18 H18A 120.0
C17 C18 H18A 120.0
C18 C19 C14 120.0
C18 C19 H19A 120.0
C14 C19 H19A 120.0
C21 C20 C17 120.8(9)
C21 C20 H20A 107.1
C17 C20 H20A 107.1
C21 C20 H20B 107.1
C17 C20 H20B 107.1
H20A C20 H20B 106.8
C20 C21 H21A 109.5
C20 C21 H21B 109.5
H21A C21 H21B 109.5
C20 C21 H21C 109.5
H21A C21 H21C 109.5
H21B C21 H21C 109.5
C15' C14' C19' 120.0
C15' C14' C13 120.6(6)
C19' C14' C13 119.4(6)
C16' C15' C14' 120.0
C16' C15' H15B 120.0
C14' C15' H15B 120.0
C15' C16' C17' 120.0
C15' C16' H16B 120.0
C17' C16' H16B 120.0
C18' C17' C16' 120.0
C18' C17' C20' 116.6(7)
C16' C17' C20' 122.5(7)
C19' C18' C17' 120.0
C19' C18' H18B 120.0
C17' C18' H18B 120.0
C18' C19' C14' 120.0
C18' C19' H19B 120.0
C14' C19' H19B 120.0
C21' C20' C17' 115.9(9)
C21' C20' H20C 108.3
C17' C20' H20C 108.3
C21' C20' H20D 108.3
C17' C20' H20D 108.3
H20C C20' H20D 107.4
C20' C21' H21D 109.5
C20' C21' H21E 109.5
H21D C21' H21E 109.5
C20' C21' H21F 109.5
H21D C21' H21F 109.5
H21E C21' H21F 109.5

loop_
_geom_bond_atom_site_label_1
_geom_bond_atom_site_label_2
_geom_bond_distance
N1 C1 1.386(4)
N1 C12 1.388(4)
N1 C13 1.461(4)
C1 C2 1.386(5)
C1 C6 1.407(5)
C2 C3 1.372(5)
C2 H2A 0.9300
C3 C4 1.380(5)
C3 H3A 0.9300
C4 C5 1.377(5)
C4 H4A 0.9300
C5 C6 1.392(5)
C5 H5A 0.9300
C6 C7 1.430(5)
C7 C8 1.392(5)
C7 C12 1.412(5)
C8 C9 1.365(5)
C8 H8A 0.9300
C9 C10 1.380(6)
C9 H9A 0.9300
C10 C11 1.392(6)
C10 H10A 0.9300
C11 C12 1.375(5)
C11 H11A 0.9300
C13 C14 1.514(6)
C13 C14' 1.518(6)
C13 H13A 0.9700
C13 H13B 0.9700
C14 C15 1.3900
C14 C19 1.3900
C15 C16 1.3900
C15 H15A 0.9300
C16 C17 1.3900
C16 H16A 0.9300
C17 C18 1.3900
C17 C20 1.514(8)
C18 C19 1.3900
C18 H18A 0.9300
C19 H19A 0.9300
C20 C21 1.420(9)
C20 H20A 0.9700
C20 H20B 0.9700
C21 H21A 0.9600
C21 H21B 0.9600
C21 H21C 0.9600
C14' C15' 1.3900
C14' C19' 1.3900
C15' C16' 1.3900
C15' H15B 0.9300
C16' C17' 1.3900
C16' H16B 0.9300
C17' C18' 1.3900
C17' C20' 1.527(8)
C18' C19' 1.3900
C18' H18B 0.9300
C19' H19B 0.9300
C20' C21' 1.460(10)
C20' H20C 0.9700
C20' H20D 0.9700
C21' H21D 0.9600
C21' H21E 0.9600
C21' H21F 0.9600

loop_
_geom_torsion_atom_site_label_1
_geom_torsion_atom_site_label_2
_geom_torsion_atom_site_label_3
_geom_torsion_atom_site_label_4
_geom_torsion
C12 N1 C1 C2 176.6(3)
C13 N1 C1 C2 -4.1(5)
C12 N1 C1 C6 -0.8(3)
C13 N1 C1 C6 178.5(3)
N1 C1 C2 C3 -177.7(3)
C6 C1 C2 C3 -0.5(5)
C1 C2 C3 C4 0.0(6)
C2 C3 C4 C5 0.4(6)
C3 C4 C5 C6 -0.2(6)
C4 C5 C6 C1 -0.4(5)
C4 C5 C6 C7 177.3(4)
N1 C1 C6 C5 178.4(3)
C2 C1 C6 C5 0.8(5)
N1 C1 C6 C7 0.1(3)
C2 C1 C6 C7 -177.5(3)
C5 C6 C7 C8 0.9(7)
C1 C6 C7 C8 178.8(4)
C5 C6 C7 C12 -177.4(4)
C1 C6 C7 C12 0.5(4)
C12 C7 C8 C9 0.5(5)
C6 C7 C8 C9 -177.6(4)
C7 C8 C9 C10 -0.3(6)
C8 C9 C10 C11 -0.1(6)
C9 C10 C11 C12 0.3(5)
C10 C11 C12 N1 179.1(3)
C10 C11 C12 C7 -0.1(5)
C1 N1 C12 C11 -178.1(4)
C13 N1 C12 C11 2.6(5)
C1 N1 C12 C7 1.1(3)
C13 N1 C12 C7 -178.1(3)
C8 C7 C12 C11 -0.3(5)
C6 C7 C12 C11 178.3(3)
C8 C7 C12 N1 -179.6(3)
C6 C7 C12 N1 -1.0(4)
C1 N1 C13 C14 -81.0(7)
C12 N1 C13 C14 98.1(7)
C1 N1 C13 C14' -86.1(7)
C12 N1 C13 C14' 93.0(7)
N1 C13 C14 C15 129.1(8)
C14' C13 C14 C15 -149(18)
N1 C13 C14 C19 -55.6(12)
C14' C13 C14 C19 26(16)
C19 C14 C15 C16 0.0
C13 C14 C15 C16 175.3(15)
C14 C15 C16 C17 0.0
C15 C16 C17 C18 0.0
C15 C16 C17 C20 174.1(16)
C16 C17 C18 C19 0.0
C20 C17 C18 C19 -173.8(16)
C17 C18 C19 C14 0.0
C15 C14 C19 C18 0.0
C13 C14 C19 C18 -175.2(15)
C16 C17 C20 C21 176.7(13)
C18 C17 C20 C21 -9(2)
N1 C13 C14' C15' 115.4(9)
C14 C13 C14' C15' 15(16)
N1 C13 C14' C19' -65.2(12)
C14 C13 C14' C19' -165(18)
C19' C14' C15' C16' 0.0
C13 C14' C15' C16' 179.5(16)
C14' C15' C16' C17' 0.0
C15' C16' C17' C18' 0.0
C15' C16' C17' C20' -168.6(18)
C16' C17' C18' C19' 0.0
C20' C17' C18' C19' 169.2(17)
C17' C18' C19' C14' 0.0
C15' C14' C19' C18' 0.0
C13 C14' C19' C18' -179.5(16)
C18' C17' C20' C21' -175.6(12)
C16' C17' C20' C21' -7(2)
